data_4067876
loop_
_publ_author_name
'Kuan, Seah Ling'
'Leong, Weng Kee'
'Webster, Richard D.'
'Goh, Lai Yoong'

_publ_section_title
;
 Mixed-Sandwich Cp*Cr Complexes Containing Poly(methimazolyl)borates (Cp*
 = C5Me5): Syntheses and Structural and Electrochemical Studies
;
_journal_issue 1
_journal_name_full Organometallics
_journal_page_first 273
_journal_paper_doi 10.1021/om2008666
_journal_volume 31
_journal_year 2012
_chemical_formula_sum 'C21 H29 B Br Cr N6 S2'
_chemical_formula_weight 572.34
_chemical_name_systematic
; 
 ? 
;
_space_group_IT_number 14
_symmetry_cell_setting monoclinic
_symmetry_space_group_name_Hall '-P 2yn'
_symmetry_space_group_name_H-M 'P 1 21/n 1'
_atom_sites_solution_hydrogens geom
_atom_sites_solution_primary direct
_atom_sites_solution_secondary difmap
_audit_creation_method SHELXL-97
_cell_angle_alpha 90.00
_cell_angle_beta 98.9030(10)
_cell_angle_gamma 90.00
_cell_formula_units_Z 8
_cell_length_a 16.9441(5)
_cell_length_b 10.8424(3)
_cell_length_c 27.3449(8)
_cell_measurement_reflns_used 5207
_cell_measurement_temperature 223(2)
_cell_measurement_theta_max 29.06
_cell_measurement_theta_min 2.42
_cell_volume 4963.1(2)
_computing_cell_refinement 'Bruker SMART'
_computing_data_collection 'Bruker SMART'
_computing_data_reduction 'Bruker SAINT'
_computing_molecular_graphics 'Bruker SHELXTL'
_computing_publication_material 'Bruker SHELXTL'
_computing_structure_refinement 'SHELXL-97 (Sheldrick, 1997)'
_computing_structure_solution 'SHELXS-97 (Sheldrick, 1990)'
_diffrn_ambient_temperature 223(2)
_diffrn_measured_fraction_theta_full 1.000
_diffrn_measured_fraction_theta_max 1.000
_diffrn_measurement_device_type 'CCD area detector'
_diffrn_measurement_method 'phi and omega scans'
_diffrn_radiation_monochromator graphite
_diffrn_radiation_source 'fine-focus sealed tube'
_diffrn_radiation_type MoK\a
_diffrn_radiation_wavelength 0.71073
_diffrn_reflns_av_R_equivalents 0.0655
_diffrn_reflns_av_sigmaI/netI 0.0674
_diffrn_reflns_limit_h_max 20
_diffrn_reflns_limit_h_min -21
_diffrn_reflns_limit_k_max 13
_diffrn_reflns_limit_k_min 0
_diffrn_reflns_limit_l_max 34
_diffrn_reflns_limit_l_min 0
_diffrn_reflns_number 42138
_diffrn_reflns_theta_full 26.37
_diffrn_reflns_theta_max 26.37
_diffrn_reflns_theta_min 2.02
_exptl_absorpt_coefficient_mu 2.261
_exptl_absorpt_correction_T_max 0.8763
_exptl_absorpt_correction_T_min 0.6243
_exptl_absorpt_correction_type multi-scan
_exptl_absorpt_process_details sadabs
_exptl_crystal_colour blue
_exptl_crystal_density_diffrn 1.532
_exptl_crystal_density_method 'not measured'
_exptl_crystal_description plate
_exptl_crystal_F_000 2344
_exptl_crystal_size_max 0.23
_exptl_crystal_size_mid 0.16
_exptl_crystal_size_min 0.06
_refine_diff_density_max 0.880
_refine_diff_density_min -0.925
_refine_diff_density_rms 0.147
_refine_ls_extinction_method none
_refine_ls_goodness_of_fit_ref 1.290
_refine_ls_hydrogen_treatment mixed
_refine_ls_matrix_type full
_refine_ls_number_parameters 597
_refine_ls_number_reflns 10144
_refine_ls_number_restraints 0
_refine_ls_restrained_S_all 1.290
_refine_ls_R_factor_all 0.1055
_refine_ls_R_factor_gt 0.0917
_refine_ls_shift/su_max 0.001
_refine_ls_shift/su_mean 0.000
_refine_ls_structure_factor_coef Fsqd
_refine_ls_weighting_details 'calc w=1/[\s^2^(Fo^2^)+(0.0618P)^2^+24.2098P] where P=(Fo^2^+2Fc^2^)/3'
_refine_ls_weighting_scheme calc
_refine_ls_wR_factor_gt 0.1890
_refine_ls_wR_factor_ref 0.1955
_reflns_number_gt 8704
_reflns_number_total 10144
_reflns_threshold_expression >2sigma(I)
_cod_data_source_file om2008666_si_002.cif
_cod_data_source_block sl15
_cod_depositor_comments
;
The following automatic conversions were performed:

'_symmetry_cell_setting' value 'Monoclinic' changed to 'monoclinic'
according to /home/saulius/struct/CIF-dictionaries/cif_core.dic
dictionary named 'cif_core.dic' version 2.4.1 from 2010-06-29.

Automatic conversion script
Id: cif_fix_values 1715 2011-07-08 13:25:40Z adriana 
;
_cod_original_sg_symbol_H-M P2(1)/n
_cod_database_code 4067876

loop_
_symmetry_equiv_pos_as_xyz
'x, y, z'
'-x+1/2, y+1/2, -z+1/2'
'-x, -y, -z'
'x-1/2, -y-1/2, z-1/2'

loop_
_atom_site_label
_atom_site_type_symbol
_atom_site_fract_x
_atom_site_fract_y
_atom_site_fract_z
_atom_site_U_iso_or_equiv
_atom_site_adp_type
_atom_site_occupancy
_atom_site_symmetry_multiplicity
_atom_site_calc_flag
_atom_site_refinement_flags
Cr1A Cr 0.17014(6) 0.04839(9) 0.15794(4) 0.0133(2) Uani 1 1 d .
Br2A Br 0.03013(4) 0.05374(7) 0.11736(3) 0.02654(19) Uani 1 1 d .
S3A S 0.23580(10) 0.09448(15) 0.08838(6) 0.0194(4) Uani 1 1 d .
S4A S 0.17591(11) 0.25231(16) 0.19261(6) 0.0242(4) Uani 1 1 d .
B5A B 0.1606(5) 0.3823(7) 0.0808(3) 0.0199(16) Uani 1 1 d .
H5A H 0.210(5) 0.356(7) 0.101(3) 0.030 Uiso 1 1 d .
C1A C 0.2058(4) -0.0195(6) 0.2366(2) 0.0175(13) Uani 1 1 d .
C2A C 0.1470(4) -0.0983(6) 0.2120(2) 0.0184(13) Uani 1 1 d .
C3A C 0.1770(4) -0.1548(6) 0.1716(2) 0.0145(12) Uani 1 1 d .
C4A C 0.2556(4) -0.1120(6) 0.1715(2) 0.0181(13) Uani 1 1 d .
C5A C 0.2732(4) -0.0241(6) 0.2106(2) 0.0187(14) Uani 1 1 d .
C6A C 0.2012(5) 0.0502(7) 0.2828(2) 0.0282(16) Uani 1 1 d .
H6A1 H 0.1465 0.0758 0.2833 0.042 Uiso 1 1 calc R
H6A2 H 0.2353 0.1224 0.2841 0.042 Uiso 1 1 calc R
H6A3 H 0.2189 -0.0021 0.3112 0.042 Uiso 1 1 calc R
C7A C 0.0672(4) -0.1256(7) 0.2271(3) 0.0275(16) Uani 1 1 d .
H7A1 H 0.0744 -0.1793 0.2558 0.041 Uiso 1 1 calc R
H7A2 H 0.0331 -0.1659 0.2000 0.041 Uiso 1 1 calc R
H7A3 H 0.0425 -0.0491 0.2352 0.041 Uiso 1 1 calc R
C8A C 0.1346(4) -0.2498(7) 0.1374(3) 0.0284(16) Uani 1 1 d .
H8A1 H 0.1580 -0.2526 0.1072 0.043 Uiso 1 1 calc R
H8A2 H 0.0785 -0.2284 0.1295 0.043 Uiso 1 1 calc R
H8A3 H 0.1399 -0.3299 0.1533 0.043 Uiso 1 1 calc R
C9A C 0.3130(4) -0.1565(7) 0.1387(3) 0.0237(15) Uani 1 1 d .
H9A1 H 0.2834 -0.1898 0.1083 0.036 Uiso 1 1 calc R
H9A2 H 0.3469 -0.2204 0.1556 0.036 Uiso 1 1 calc R
H9A3 H 0.3459 -0.0882 0.1308 0.036 Uiso 1 1 calc R
C10A C 0.3490(4) 0.0454(7) 0.2248(3) 0.0302(17) Uani 1 1 d .
H10A H 0.3781 0.0482 0.1970 0.045 Uiso 1 1 calc R
H10B H 0.3813 0.0046 0.2525 0.045 Uiso 1 1 calc R
H10C H 0.3370 0.1288 0.2343 0.045 Uiso 1 1 calc R
C31A C 0.1615(4) 0.1583(6) 0.0461(2) 0.0181(13) Uani 1 1 d .
N32A N 0.1326(3) 0.2749(5) 0.0439(2) 0.0161(11) Uani 1 1 d .
C33A C 0.0694(4) 0.2795(6) 0.0051(3) 0.0241(15) Uani 1 1 d .
H33A H 0.0373 0.3488 -0.0042 0.029 Uiso 1 1 calc R
C34A C 0.0620(4) 0.1695(7) -0.0165(3) 0.0253(15) Uani 1 1 d .
H34A H 0.0242 0.1473 -0.0440 0.030 Uiso 1 1 calc R
N35A N 0.1195(3) 0.0946(5) 0.0086(2) 0.0204(12) Uani 1 1 d .
C36A C 0.1322(5) -0.0349(6) -0.0021(3) 0.0295(17) Uani 1 1 d .
H36A H 0.1849 -0.0453 -0.0111 0.044 Uiso 1 1 calc R
H36B H 0.0921 -0.0617 -0.0292 0.044 Uiso 1 1 calc R
H36C H 0.1281 -0.0840 0.0271 0.044 Uiso 1 1 calc R
C41A C 0.0982(4) 0.3331(6) 0.1592(2) 0.0208(14) Uani 1 1 d .
N42A N 0.0967(3) 0.3932(5) 0.1156(2) 0.0197(12) Uani 1 1 d .
C43A C 0.0215(4) 0.4458(7) 0.1034(3) 0.0299(17) Uani 1 1 d .
H43A H 0.0033 0.4918 0.0747 0.036 Uiso 1 1 calc R
C44A C -0.0206(5) 0.4192(7) 0.1397(3) 0.0301(17) Uani 1 1 d .
H44A H -0.0733 0.4441 0.1412 0.036 Uiso 1 1 calc R
N45A N 0.0270(4) 0.3492(5) 0.1745(2) 0.0266(13) Uani 1 1 d .
C46A C 0.0033(5) 0.2923(8) 0.2182(3) 0.039(2) Uani 1 1 d .
H46A H 0.0015 0.2034 0.2141 0.059 Uiso 1 1 calc R
H46B H -0.0492 0.3221 0.2225 0.059 Uiso 1 1 calc R
H46C H 0.0417 0.3134 0.2471 0.059 Uiso 1 1 calc R
N51A N 0.1706(3) 0.4997(5) 0.0524(2) 0.0218(12) Uani 1 1 d .
N52A N 0.2394(5) 0.5630(6) 0.0524(3) 0.0439(18) Uani 1 1 d .
C53A C 0.2245(5) 0.6593(6) 0.0194(3) 0.0271(16) Uani 1 1 d .
H53A H 0.2603 0.7197 0.0116 0.033 Uiso 1 1 calc R
C54A C 0.1443(5) 0.6461(6) 0.0005(3) 0.0266(16) Uani 1 1 d .
H54A H 0.1165 0.6984 -0.0237 0.032 Uiso 1 1 calc R
C55A C 0.1115(4) 0.5521(6) 0.0200(3) 0.0186(13) Uani 1 1 d .
H55A H 0.0580 0.5264 0.0130 0.022 Uiso 1 1 calc R
Cr1B Cr 0.67109(6) 0.96666(9) 0.15751(4) 0.0160(2) Uani 1 1 d .
Br2B Br 0.67889(5) 0.94844(8) 0.06934(3) 0.0333(2) Uani 1 1 d .
S3B S 0.53168(10) 0.92902(16) 0.15486(6) 0.0216(4) Uani 1 1 d .
S4B S 0.71319(10) 0.76140(16) 0.18189(6) 0.0226(4) Uani 1 1 d .
B5B B 0.5479(5) 0.6335(7) 0.1193(3) 0.0232(17) Uani 1 1 d .
H5B H 0.548(4) 0.666(7) 0.156(3) 0.030 Uiso 1 1 d .
C1B C 0.7792(4) 1.0472(7) 0.2053(3) 0.0270(16) Uani 1 1 d .
C2B C 0.7550(4) 1.1305(7) 0.1661(3) 0.0256(15) Uani 1 1 d .
C3B C 0.6766(4) 1.1714(6) 0.1695(3) 0.0239(15) Uani 1 1 d .
C4B C 0.6526(4) 1.1152(7) 0.2115(3) 0.0271(16) Uani 1 1 d .
C5B C 0.7148(4) 1.0356(6) 0.2332(3) 0.0258(16) Uani 1 1 d .
C6B C 0.8597(5) 0.9890(8) 0.2186(4) 0.042(2) Uani 1 1 d .
H6B1 H 0.8872 0.9899 0.1900 0.064 Uiso 1 1 calc R
H6B2 H 0.8535 0.9044 0.2290 0.064 Uiso 1 1 calc R
H6B3 H 0.8907 1.0348 0.2455 0.064 Uiso 1 1 calc R
C7B C 0.8046(6) 1.1753(9) 0.1288(3) 0.046(2) Uani 1 1 d .
H7B1 H 0.8490 1.1192 0.1279 0.069 Uiso 1 1 calc R
H7B2 H 0.8250 1.2570 0.1381 0.069 Uiso 1 1 calc R
H7B3 H 0.7720 1.1786 0.0964 0.069 Uiso 1 1 calc R
C8B C 0.6296(6) 1.2618(8) 0.1350(3) 0.048(2) Uani 1 1 d .
H8B1 H 0.5730 1.2456 0.1335 0.073 Uiso 1 1 calc R
H8B2 H 0.6440 1.2531 0.1022 0.073 Uiso 1 1 calc R
H8B3 H 0.6415 1.3450 0.1469 0.073 Uiso 1 1 calc R
C9B C 0.5772(5) 1.1430(8) 0.2319(3) 0.043(2) Uani 1 1 d .
H9B1 H 0.5870 1.2094 0.2558 0.065 Uiso 1 1 calc R
H9B2 H 0.5602 1.0699 0.2479 0.065 Uiso 1 1 calc R
H9B3 H 0.5358 1.1676 0.2051 0.065 Uiso 1 1 calc R
C10B C 0.7161(6) 0.9603(8) 0.2795(3) 0.048(2) Uani 1 1 d .
H10D H 0.7380 0.8793 0.2747 0.072 Uiso 1 1 calc R
H10E H 0.6622 0.9517 0.2868 0.072 Uiso 1 1 calc R
H10F H 0.7491 1.0012 0.3069 0.072 Uiso 1 1 calc R
C31B C 0.4982(4) 0.8574(6) 0.0994(2) 0.0198(14) Uani 1 1 d .
N32B N 0.5035(3) 0.7384(5) 0.0866(2) 0.0209(12) Uani 1 1 d .
C33B C 0.4642(4) 0.7261(7) 0.0383(3) 0.0274(16) Uani 1 1 d .
H33B H 0.4587 0.6524 0.0200 0.033 Uiso 1 1 calc R
C34B C 0.4355(4) 0.8362(7) 0.0222(3) 0.0290(16) Uani 1 1 d .
H34B H 0.4066 0.8540 -0.0092 0.035 Uiso 1 1 calc R
N35B N 0.4566(3) 0.9186(5) 0.0604(2) 0.0210(12) Uani 1 1 d .
C36B C 0.4400(5) 1.0502(7) 0.0586(3) 0.0308(17) Uani 1 1 d .
H36D H 0.4021 1.0695 0.0807 0.046 Uiso 1 1 calc R
H36E H 0.4176 1.0735 0.0251 0.046 Uiso 1 1 calc R
H36F H 0.4891 1.0955 0.0688 0.046 Uiso 1 1 calc R
C41B C 0.6997(4) 0.6792(6) 0.1275(2) 0.0219(15) Uani 1 1 d .
N42B N 0.6329(4) 0.6236(5) 0.1044(2) 0.0228(13) Uani 1 1 d .
C43B C 0.6518(5) 0.5691(7) 0.0623(3) 0.0336(18) Uani 1 1 d .
H43B H 0.6162 0.5252 0.0387 0.040 Uiso 1 1 calc R
C44B C 0.7285(6) 0.5889(8) 0.0603(3) 0.039(2) Uani 1 1 d .
H44B H 0.7569 0.5607 0.0355 0.047 Uiso 1 1 calc R
N45B N 0.7589(4) 0.6575(6) 0.1007(2) 0.0310(14) Uani 1 1 d .
C46B C 0.8386(5) 0.7076(9) 0.1111(4) 0.047(2) Uani 1 1 d .
H46D H 0.8366 0.7961 0.1059 0.071 Uiso 1 1 calc R
H46E H 0.8717 0.6703 0.0891 0.071 Uiso 1 1 calc R
H46F H 0.8612 0.6900 0.1451 0.071 Uiso 1 1 calc R
N51B N 0.5003(4) 0.5143(5) 0.1097(2) 0.0247(13) Uani 1 1 d .
N52B N 0.4582(5) 0.4634(7) 0.1426(3) 0.049(2) Uani 1 1 d .
C53B C 0.4144(5) 0.3663(7) 0.1196(3) 0.0349(18) Uani 1 1 d .
H53B H 0.3797 0.3124 0.1329 0.042 Uiso 1 1 calc R
C54B C 0.4341(5) 0.3677(7) 0.0723(3) 0.037(2) Uani 1 1 d .
H54B H 0.4134 0.3117 0.0473 0.044 Uiso 1 1 calc R
C55B C 0.4850(5) 0.4556(6) 0.0661(2) 0.0222(15) Uani 1 1 d .
H55B H 0.5062 0.4737 0.0371 0.027 Uiso 1 1 calc R

loop_
_atom_site_aniso_label
_atom_site_aniso_U_11
_atom_site_aniso_U_22
_atom_site_aniso_U_33
_atom_site_aniso_U_23
_atom_site_aniso_U_13
_atom_site_aniso_U_12
Cr1A 0.0137(5) 0.0109(5) 0.0148(5) 0.0002(4) 0.0002(4) 0.0014(4)
Br2A 0.0191(3) 0.0301(4) 0.0283(4) -0.0030(3) -0.0031(3) 0.0007(3)
S3A 0.0178(8) 0.0199(8) 0.0212(8) 0.0058(7) 0.0057(6) 0.0074(6)
S4A 0.0353(10) 0.0150(8) 0.0189(8) -0.0053(7) -0.0060(7) 0.0029(7)
B5A 0.024(4) 0.011(3) 0.023(4) 0.002(3) -0.002(3) 0.000(3)
C1A 0.018(3) 0.017(3) 0.017(3) 0.005(3) 0.001(3) 0.005(3)
C2A 0.021(3) 0.016(3) 0.018(3) 0.005(3) 0.003(3) 0.004(3)
C3A 0.019(3) 0.013(3) 0.010(3) 0.003(2) 0.001(2) 0.000(3)
C4A 0.020(3) 0.013(3) 0.021(3) 0.008(3) 0.004(3) 0.006(3)
C5A 0.016(3) 0.016(3) 0.023(3) 0.003(3) -0.003(3) 0.007(3)
C6A 0.041(4) 0.027(4) 0.015(3) 0.000(3) 0.001(3) 0.006(3)
C7A 0.023(4) 0.031(4) 0.029(4) 0.005(3) 0.008(3) 0.003(3)
C8A 0.030(4) 0.023(4) 0.032(4) -0.003(3) 0.004(3) -0.004(3)
C9A 0.021(3) 0.024(4) 0.028(4) 0.004(3) 0.010(3) 0.013(3)
C10A 0.022(4) 0.027(4) 0.039(4) 0.009(3) -0.005(3) -0.006(3)
C31A 0.016(3) 0.017(3) 0.022(3) 0.004(3) 0.005(3) -0.003(3)
N32A 0.016(3) 0.010(3) 0.021(3) 0.003(2) -0.001(2) 0.000(2)
C33A 0.027(4) 0.018(3) 0.026(4) 0.008(3) -0.003(3) 0.002(3)
C34A 0.024(4) 0.025(4) 0.026(4) -0.002(3) -0.002(3) -0.004(3)
N35A 0.025(3) 0.016(3) 0.021(3) 0.003(2) 0.008(2) 0.000(2)
C36A 0.041(4) 0.015(4) 0.033(4) -0.009(3) 0.006(3) -0.002(3)
C41A 0.033(4) 0.009(3) 0.020(3) -0.004(3) 0.005(3) -0.004(3)
N42A 0.023(3) 0.010(3) 0.025(3) 0.002(2) 0.001(2) 0.002(2)
C43A 0.031(4) 0.023(4) 0.034(4) 0.012(3) 0.000(3) 0.008(3)
C44A 0.028(4) 0.023(4) 0.037(4) 0.002(3) 0.001(3) 0.010(3)
N45A 0.036(3) 0.015(3) 0.031(3) -0.003(2) 0.010(3) -0.002(3)
C46A 0.052(5) 0.037(5) 0.030(4) 0.004(4) 0.013(4) 0.009(4)
N51A 0.023(3) 0.011(3) 0.030(3) -0.001(2) 0.001(2) -0.001(2)
N52A 0.048(4) 0.032(4) 0.055(5) -0.012(3) 0.014(4) -0.004(3)
C53A 0.042(4) 0.015(3) 0.027(4) 0.000(3) 0.011(3) -0.008(3)
C54A 0.039(4) 0.018(4) 0.021(4) 0.000(3) 0.000(3) 0.003(3)
C55A 0.013(3) 0.009(3) 0.032(4) 0.006(3) -0.004(3) 0.000(2)
Cr1B 0.0153(5) 0.0129(5) 0.0193(5) -0.0009(4) 0.0004(4) 0.0020(4)
Br2B 0.0405(4) 0.0350(4) 0.0244(4) 0.0036(3) 0.0048(3) 0.0023(4)
S3B 0.0175(8) 0.0210(9) 0.0262(9) -0.0105(7) 0.0028(7) -0.0004(7)
S4B 0.0273(9) 0.0189(8) 0.0199(8) 0.0003(7) -0.0013(7) 0.0047(7)
B5B 0.036(5) 0.017(4) 0.015(4) 0.002(3) -0.002(3) 0.003(3)
C1B 0.016(3) 0.024(4) 0.038(4) -0.008(3) -0.006(3) 0.000(3)
C2B 0.026(4) 0.021(4) 0.029(4) -0.002(3) 0.002(3) -0.005(3)
C3B 0.027(4) 0.010(3) 0.030(4) -0.012(3) -0.011(3) 0.001(3)
C4B 0.023(4) 0.024(4) 0.034(4) -0.015(3) 0.004(3) -0.007(3)
C5B 0.032(4) 0.019(4) 0.025(4) -0.007(3) -0.003(3) -0.006(3)
C6B 0.028(4) 0.033(5) 0.061(6) -0.004(4) -0.009(4) 0.006(4)
C7B 0.048(5) 0.052(6) 0.042(5) -0.002(4) 0.017(4) -0.020(5)
C8B 0.055(6) 0.030(5) 0.052(6) 0.002(4) -0.017(5) 0.007(4)
C9B 0.033(4) 0.039(5) 0.058(6) -0.030(4) 0.012(4) -0.009(4)
C10B 0.074(7) 0.034(5) 0.032(5) 0.001(4) -0.003(4) -0.013(5)
C31B 0.013(3) 0.023(4) 0.025(4) 0.000(3) 0.006(3) 0.002(3)
N32B 0.026(3) 0.015(3) 0.020(3) -0.005(2) -0.001(2) -0.003(2)
C33B 0.036(4) 0.018(4) 0.027(4) -0.005(3) 0.000(3) -0.010(3)
C34B 0.027(4) 0.033(4) 0.025(4) 0.001(3) -0.002(3) -0.002(3)
N35B 0.017(3) 0.021(3) 0.025(3) -0.001(2) 0.005(2) -0.001(2)
C36B 0.031(4) 0.022(4) 0.042(5) 0.006(3) 0.011(3) 0.005(3)
C41B 0.025(4) 0.018(3) 0.023(3) 0.003(3) 0.003(3) 0.011(3)
N42B 0.038(3) 0.010(3) 0.020(3) -0.002(2) 0.003(3) 0.002(2)
C43B 0.052(5) 0.023(4) 0.028(4) -0.010(3) 0.012(4) -0.001(4)
C44B 0.057(6) 0.038(5) 0.027(4) -0.009(4) 0.020(4) 0.010(4)
N45B 0.034(4) 0.025(3) 0.035(4) 0.004(3) 0.008(3) 0.007(3)
C46B 0.046(5) 0.044(5) 0.057(6) 0.010(4) 0.027(5) 0.012(4)
N51B 0.037(3) 0.016(3) 0.023(3) 0.001(2) 0.010(3) 0.004(3)
N52B 0.050(5) 0.038(4) 0.061(5) 0.012(4) 0.008(4) 0.008(4)
C53B 0.030(4) 0.024(4) 0.050(5) 0.002(4) 0.004(4) -0.001(3)
C54B 0.050(5) 0.014(4) 0.039(5) -0.004(3) -0.016(4) 0.007(3)
C55B 0.048(4) 0.007(3) 0.012(3) -0.001(2) 0.005(3) -0.007(3)

loop_
_atom_type_symbol
_atom_type_description
_atom_type_scat_dispersion_real
_atom_type_scat_dispersion_imag
_atom_type_scat_source
C C 0.0033 0.0016 'International Tables Vol C Tables 4.2.6.8 and 6.1.1.4'
H H 0.0000 0.0000 'International Tables Vol C Tables 4.2.6.8 and 6.1.1.4'
B B 0.0013 0.0007 'International Tables Vol C Tables 4.2.6.8 and 6.1.1.4'
N N 0.0061 0.0033 'International Tables Vol C Tables 4.2.6.8 and 6.1.1.4'
S S 0.1246 0.1234 'International Tables Vol C Tables 4.2.6.8 and 6.1.1.4'
Cr Cr 0.3209 0.6236 'International Tables Vol C Tables 4.2.6.8 and 6.1.1.4'
Br Br -0.2901 2.4595 'International Tables Vol C Tables 4.2.6.8 and 6.1.1.4'

loop_
_geom_angle_atom_site_label_1
_geom_angle_atom_site_label_2
_geom_angle_atom_site_label_3
_geom_angle
C5A Cr1A C3A 61.9(2)
C5A Cr1A C2A 61.6(2)
C3A Cr1A C2A 37.1(2)
C5A Cr1A C4A 37.1(2)
C3A Cr1A C4A 36.6(2)
C2A Cr1A C4A 61.2(2)
C5A Cr1A C1A 37.3(2)
C3A Cr1A C1A 61.4(2)
C2A Cr1A C1A 36.2(2)
C4A Cr1A C1A 61.5(2)
C5A Cr1A S3A 99.91(18)
C3A Cr1A S3A 108.59(16)
C2A Cr1A S3A 144.90(18)
C4A Cr1A S3A 85.79(17)
C1A Cr1A S3A 137.04(17)
C5A Cr1A S4A 95.16(18)
C3A Cr1A S4A 147.55(16)
C2A Cr1A S4A 113.12(18)
C4A Cr1A S4A 131.17(18)
C1A Cr1A S4A 86.33(17)
S3A Cr1A S4A 97.21(7)
C5A Cr1A Br2A 154.83(18)
C3A Cr1A Br2A 96.92(16)
C2A Cr1A Br2A 93.41(17)
C4A Cr1A Br2A 129.96(18)
C1A Cr1A Br2A 122.21(17)
S3A Cr1A Br2A 99.83(5)
S4A Cr1A Br2A 97.70(6)
C31A S3A Cr1A 103.7(2)
C41A S4A Cr1A 106.2(2)
N51A B5A N42A 113.2(6)
N51A B5A N32A 110.1(6)
N42A B5A N32A 106.3(5)
C2A C1A C5A 107.6(6)
C2A C1A C6A 126.3(6)
C5A C1A C6A 126.1(6)
C2A C1A Cr1A 71.2(4)
C5A C1A Cr1A 70.0(4)
C6A C1A Cr1A 127.0(5)
C1A C2A C3A 108.8(6)
C1A C2A C7A 126.2(6)
C3A C2A C7A 124.9(6)
C1A C2A Cr1A 72.6(4)
C3A C2A Cr1A 71.0(4)
C7A C2A Cr1A 125.1(5)
C4A C3A C2A 108.0(6)
C4A C3A C8A 126.0(6)
C2A C3A C8A 125.9(6)
C4A C3A Cr1A 72.5(4)
C2A C3A Cr1A 71.9(4)
C8A C3A Cr1A 124.5(4)
C3A C4A C5A 107.9(6)
C3A C4A C9A 126.4(6)
C5A C4A C9A 125.6(6)
C3A C4A Cr1A 70.9(4)
C5A C4A Cr1A 70.4(3)
C9A C4A Cr1A 127.4(4)
C4A C5A C1A 107.6(6)
C4A C5A C10A 127.3(6)
C1A C5A C10A 125.0(6)
C4A C5A Cr1A 72.5(4)
C1A C5A Cr1A 72.7(4)
C10A C5A Cr1A 123.3(5)
N35A C31A N32A 107.5(5)
N35A C31A S3A 123.6(5)
N32A C31A S3A 128.9(5)
C31A N32A C33A 107.4(5)
C31A N32A B5A 126.6(5)
C33A N32A B5A 125.9(5)
C34A C33A N32A 108.5(6)
C33A C34A N35A 107.3(6)
C31A N35A C34A 109.2(6)
C31A N35A C36A 124.7(6)
C34A N35A C36A 126.0(6)
N45A C41A N42A 108.3(6)
N45A C41A S4A 123.4(5)
N42A C41A S4A 128.3(5)
C41A N42A C43A 107.5(6)
C41A N42A B5A 125.7(6)
C43A N42A B5A 125.7(6)
C44A C43A N42A 107.8(6)
C43A C44A N45A 107.9(7)
C41A N45A C44A 108.4(6)
C41A N45A C46A 125.0(6)
C44A N45A C46A 126.5(7)
N52A N51A C55A 109.7(6)
N52A N51A B5A 126.2(6)
C55A N51A B5A 123.9(6)
N51A N52A C53A 108.2(7)
N52A C53A C54A 103.7(6)
C55A C54A C53A 112.3(6)
C54A C55A N51A 106.0(6)
C5B Cr1B C4B 37.1(3)
C5B Cr1B C3B 61.9(3)
C4B Cr1B C3B 36.8(3)
C5B Cr1B C1B 37.3(3)
C4B Cr1B C1B 61.5(3)
C3B Cr1B C1B 61.3(3)
C5B Cr1B C2B 61.6(3)
C4B Cr1B C2B 61.1(3)
C3B Cr1B C2B 36.6(3)
C1B Cr1B C2B 36.4(3)
C5B Cr1B S3B 105.8(2)
C4B Cr1B S3B 84.51(19)
C3B Cr1B S3B 101.09(19)
C1B Cr1B S3B 142.6(2)
C2B Cr1B S3B 137.7(2)
C5B Cr1B S4B 90.67(19)
C4B Cr1B S4B 123.4(2)
C3B Cr1B S4B 150.80(18)
C1B Cr1B S4B 91.05(19)
C2B Cr1B S4B 122.9(2)
S3B Cr1B S4B 95.75(7)
C5B Cr1B Br2B 152.5(2)
C4B Cr1B Br2B 138.0(2)
C3B Cr1B Br2B 102.53(19)
C1B Cr1B Br2B 116.1(2)
C2B Cr1B Br2B 92.13(19)
S3B Cr1B Br2B 99.25(6)
S4B Cr1B Br2B 98.05(6)
C31B S3B Cr1B 107.1(2)
C41B S4B Cr1B 104.3(2)
N51B B5B N42B 112.5(6)
N51B B5B N32B 108.9(6)
N42B B5B N32B 106.4(6)
C2B C1B C5B 107.7(6)
C2B C1B C6B 126.9(7)
C5B C1B C6B 125.2(7)
C2B C1B Cr1B 72.1(4)
C5B C1B Cr1B 69.9(4)
C6B C1B Cr1B 127.3(5)
C1B C2B C3B 108.4(6)
C1B C2B C7B 126.5(7)
C3B C2B C7B 125.0(7)
C1B C2B Cr1B 71.4(4)
C3B C2B Cr1B 70.9(4)
C7B C2B Cr1B 126.3(5)
C4B C3B C2B 108.0(6)
C4B C3B C8B 126.9(7)
C2B C3B C8B 125.1(8)
C4B C3B Cr1B 71.4(4)
C2B C3B Cr1B 72.5(4)
C8B C3B Cr1B 123.2(5)
C3B C4B C5B 108.2(6)
C3B C4B C9B 125.7(7)
C5B C4B C9B 125.9(7)
C3B C4B Cr1B 71.8(4)
C5B C4B Cr1B 70.6(4)
C9B C4B Cr1B 127.1(5)
C4B C5B C1B 107.6(6)
C4B C5B C10B 126.6(8)
C1B C5B C10B 125.6(7)
C4B C5B Cr1B 72.3(4)
C1B C5B Cr1B 72.8(4)
C10B C5B Cr1B 124.2(5)
N32B C31B N35B 108.2(6)
N32B C31B S3B 129.6(5)
N35B C31B S3B 122.1(5)
C31B N32B C33B 107.4(6)
C31B N32B B5B 126.4(6)
C33B N32B B5B 126.2(6)
C34B C33B N32B 108.9(6)
C33B C34B N35B 106.8(6)
C31B N35B C34B 108.7(6)
C31B N35B C36B 125.6(6)
C34B N35B C36B 125.7(6)
N42B C41B N45B 107.9(6)
N42B C41B S4B 128.8(5)
N45B C41B S4B 123.3(6)
C41B N42B C43B 107.3(6)
C41B N42B B5B 126.1(6)
C43B N42B B5B 126.3(6)
C44B C43B N42B 108.8(7)
C43B C44B N45B 107.6(7)
C41B N45B C44B 108.5(7)
C41B N45B C46B 125.3(7)
C44B N45B C46B 126.1(7)
C55B N51B N52B 110.4(6)
C55B N51B B5B 125.3(6)
N52B N51B B5B 123.6(6)
N51B N52B C53B 108.2(7)
N52B C53B C54B 103.0(7)
C55B C54B C53B 112.7(7)
C54B C55B N51B 105.7(6)

loop_
_geom_bond_atom_site_label_1
_geom_bond_atom_site_label_2
_geom_bond_distance
Cr1A C5A 2.228(6)
Cr1A C3A 2.235(6)
Cr1A C2A 2.246(6)
Cr1A C4A 2.257(6)
Cr1A C1A 2.265(6)
Cr1A S3A 2.4000(19)
Cr1A S4A 2.4018(19)
Cr1A Br2A 2.4591(12)
S3A C31A 1.718(7)
S4A C41A 1.721(7)
B5A N51A 1.513(9)
B5A N42A 1.554(10)
B5A N32A 1.565(9)
C1A C2A 1.401(9)
C1A C5A 1.437(9)
C1A C6A 1.485(9)
C2A C3A 1.424(9)
C2A C7A 1.504(9)
C3A C4A 1.410(9)
C3A C8A 1.498(9)
C4A C5A 1.427(9)
C4A C9A 1.503(9)
C5A C10A 1.488(9)
C31A N35A 1.346(9)
C31A N32A 1.353(8)
N32A C33A 1.386(8)
C33A C34A 1.329(10)
C34A N35A 1.369(9)
N35A C36A 1.456(8)
C41A N45A 1.347(9)
C41A N42A 1.356(8)
N42A C43A 1.389(9)
C43A C44A 1.341(11)
C44A N45A 1.377(9)
N45A C46A 1.456(10)
N51A N52A 1.353(9)
N51A C55A 1.354(8)
N52A C53A 1.378(10)
C53A C54A 1.384(11)
C54A C55A 1.314(10)
Cr1B C5B 2.217(7)
Cr1B C4B 2.239(7)
Cr1B C3B 2.244(6)
Cr1B C1B 2.256(7)
Cr1B C2B 2.264(7)
Cr1B S3B 2.3873(19)
Cr1B S4B 2.3997(19)
Cr1B Br2B 2.4430(13)
S3B C31B 1.719(7)
S4B C41B 1.718(7)
B5B N51B 1.524(10)
B5B N42B 1.559(10)
B5B N32B 1.566(9)
C1B C2B 1.413(10)
C1B C5B 1.429(11)
C1B C6B 1.496(10)
C2B C3B 1.416(10)
C2B C7B 1.500(11)
C3B C4B 1.414(11)
C3B C8B 1.501(10)
C4B C5B 1.419(10)
C4B C9B 1.501(10)
C5B C10B 1.504(11)
C31B N32B 1.344(9)
C31B N35B 1.357(9)
N32B C33B 1.389(9)
C33B C34B 1.337(10)
C34B N35B 1.380(9)
N35B C36B 1.454(9)
C41B N42B 1.349(9)
C41B N45B 1.352(9)
N42B C43B 1.377(9)
C43B C44B 1.328(12)
C44B N45B 1.365(10)
N45B C46B 1.443(11)
N51B C55B 1.342(8)
N51B N52B 1.348(10)
N52B C53B 1.382(11)
C53B C54B 1.387(12)
C54B C55B 1.313(11)
